data_2221569
loop_
_publ_author_name
'Jiao, Yuan-Hong'
'Zhang, Qian'
'Meng, Fa-Yan'
'Teng, Lei'
'Yuan, Jia'
'Ng, Seik Weng'

_publ_section_title
;
 Ethyl 3-amino-1-phenyl-1<i>H</i>-benzo[<i>f</i>]chromene-2-carboxylate
;
_journal_coeditor_code ZL2186
_journal_issue 4
_journal_name_full 'Acta Crystallographica Section E'
_journal_page_first o775
_journal_paper_doi 10.1107/S1600536809008885
_journal_volume 65
_journal_year 2009
_chemical_formula_iupac 'C22 H19 N O3'
_chemical_formula_moiety 'C22 H19 N O3'
_chemical_formula_sum 'C22 H19 N O3'
_chemical_formula_weight 345.38
_chemical_name_systematic
;
Ethyl 3-amino-1-phenyl-1<i>H</i>-benzo[<i>f</i>]chromene-2-carboxylate
;
_space_group_IT_number 9
_symmetry_cell_setting monoclinic
_symmetry_space_group_name_Hall 'C -2yc'
_symmetry_space_group_name_H-M 'C 1 c 1'
_atom_sites_solution_hydrogens geom
_atom_sites_solution_primary direct
_atom_sites_solution_secondary difmap
_audit_creation_method SHELXL-97
_cell_angle_alpha 90.00
_cell_angle_beta 99.5510(10)
_cell_angle_gamma 90.00
_cell_formula_units_Z 4
_cell_length_a 13.7835(5)
_cell_length_b 14.6460(4)
_cell_length_c 8.8713(2)
_cell_measurement_reflns_used 8058
_cell_measurement_temperature 153(2)
_cell_measurement_theta_max 27.5
_cell_measurement_theta_min 3.0
_cell_volume 1766.05(9)
_computing_cell_refinement 'RAPID-AUTO (Rigaku, 1998)'
_computing_data_collection 'RAPID-AUTO (Rigaku, 1998)'
_computing_data_reduction 'CrystalStructure (Rigaku/MSC, 2002)'
_computing_molecular_graphics 'X-SEED (Barbour, 2001)'
_computing_publication_material 'publCIF (Westrip, 2009)'
_computing_structure_refinement 'SHELXL97 (Sheldrick, 2008)'
_computing_structure_solution 'SHELXS97 (Sheldrick 2008)'
_diffrn_ambient_temperature 153(2)
_diffrn_detector_area_resol_mean 10.000
_diffrn_measured_fraction_theta_full 0.998
_diffrn_measured_fraction_theta_max 0.998
_diffrn_measurement_device_type 'Rigaku R-AXIS RAPID'
_diffrn_measurement_method \w
_diffrn_radiation_monochromator graphite
_diffrn_radiation_source 'fine-focus sealed tube'
_diffrn_radiation_type MoK\a
_diffrn_radiation_wavelength 0.71073
_diffrn_reflns_av_R_equivalents 0.0159
_diffrn_reflns_av_sigmaI/netI 0.0129
_diffrn_reflns_limit_h_max 17
_diffrn_reflns_limit_h_min -17
_diffrn_reflns_limit_k_max 18
_diffrn_reflns_limit_k_min -18
_diffrn_reflns_limit_l_max 11
_diffrn_reflns_limit_l_min -10
_diffrn_reflns_number 8563
_diffrn_reflns_theta_full 27.48
_diffrn_reflns_theta_max 27.48
_diffrn_reflns_theta_min 3.00
_diffrn_standards_decay_% 0
_diffrn_standards_interval_count 0
_diffrn_standards_interval_time 0
_diffrn_standards_number 0
_exptl_absorpt_coefficient_mu 0.087
_exptl_absorpt_correction_T_max 0.988
_exptl_absorpt_correction_T_min 0.864
_exptl_absorpt_correction_type multi-scan
_exptl_absorpt_process_details '(ABSCOR; Higashi, 1995)'
_exptl_crystal_colour Yellow
_exptl_crystal_density_diffrn 1.299
_exptl_crystal_density_method 'not measured'
_exptl_crystal_description Block
_exptl_crystal_F_000 728
_exptl_crystal_size_max 0.36
_exptl_crystal_size_mid 0.25
_exptl_crystal_size_min 0.14
_refine_diff_density_max 0.185
_refine_diff_density_min -0.270
_refine_ls_extinction_method none
_refine_ls_goodness_of_fit_ref 1.090
_refine_ls_hydrogen_treatment mixed
_refine_ls_matrix_type full
_refine_ls_number_parameters 244
_refine_ls_number_reflns 2029
_refine_ls_number_restraints 4
_refine_ls_restrained_S_all 1.089
_refine_ls_R_factor_all 0.0311
_refine_ls_R_factor_gt 0.0296
_refine_ls_shift/su_max 0.001
_refine_ls_shift/su_mean 0.001
_refine_ls_structure_factor_coef Fsqd
_refine_ls_weighting_details 'calc w=1/[\s^2^(Fo^2^)+(0.0522P)^2^+0.3553P] where P=(Fo^2^+2Fc^2^)/3'
_refine_ls_weighting_scheme calc
_refine_ls_wR_factor_gt 0.0753
_refine_ls_wR_factor_ref 0.0780
_reflns_number_gt 1958
_reflns_number_total 2029
_reflns_threshold_expression I>2\s(I)
_cod_data_source_file zl2186.cif
_cod_data_source_block I
_cod_depositor_comments
;
The following automatic conversions were performed:
'_symmetry_cell_setting' value 'Monoclinic' changed to 'monoclinic'
according to '/home/saulius/struct/CIF-dictionaries/cif_core.dic'
dictionary named 'cif_core.dic' version 2.4.1 from
2010-06-29.

'_exptl_absorpt_correction_type' value 'Multi-scan' changed
to 'multi-scan' according to
'/home/saulius/struct/CIF-dictionaries/cif_core.dic' dictionary named
'cif_core.dic' version 2.4.1 from 2010-06-29.

Automatic conversion script
Id: cif_fix_enum 1527 2010-12-29 10:47:43Z saulius 

The following automatic conversions were performed:

'_symmetry_cell_setting' value 'Monoclinic' changed to 'monoclinic'
according to /home/saulius/struct/CIF-dictionaries/cif_core.dic
dictionary named 'cif_core.dic' version 2.4.1 from
2010-06-29.

'_exptl_absorpt_correction_type' value 'Multi-scan'
changed to 'multi-scan' according to
/home/saulius/struct/CIF-dictionaries/cif_core.dic dictionary named
'cif_core.dic' version 2.4.1 from 2010-06-29.

Automatic conversion script
Id: cif_fix_values 1715 2011-07-08 13:25:40Z adriana 
;
_cod_original_sg_symbol_H-M 'C c'
_cod_database_code 2221569
_cod_database_fobs_code 2221569

loop_
_symmetry_equiv_pos_as_xyz
'x, y, z'
'x, -y, z+1/2'
'x+1/2, y+1/2, z'
'x+1/2, -y+1/2, z+1/2'

loop_
_atom_site_type_symbol
_atom_site_label
_atom_site_fract_x
_atom_site_fract_y
_atom_site_fract_z
_atom_site_U_iso_or_equiv
_atom_site_adp_type
_atom_site_calc_flag
_atom_site_refinement_flags
_atom_site_occupancy
_atom_site_disorder_assembly
_atom_site_disorder_group
O O1 0.50000(10) 0.89966(8) 0.50000(13) 0.0251(3) Uani d . 1 . .
O O2 0.57192(9) 0.73346(8) 0.07916(12) 0.0221(3) Uani d . 1 . .
O O3 0.57203(10) 0.88667(8) 0.05998(13) 0.0243(3) Uani d . 1 . .
N N1 0.54563(13) 0.98073(10) 0.31277(17) 0.0289(3) Uani d D 1 . .
H H11 0.5480(18) 1.0271(12) 0.376(2) 0.038(7) Uiso d D 1 . .
H H12 0.5641(18) 0.9858(18) 0.2234(17) 0.040(7) Uiso d D 1 . .
C C1 0.53026(11) 0.72524(11) 0.36834(17) 0.0176(3) Uani d . 1 . .
H H1 0.4968 0.6810 0.2908 0.021 Uiso calc R 1 . .
C C2 0.63064(12) 0.68559(10) 0.43558(18) 0.0199(3) Uani d . 1 . .
C C3 0.66322(13) 0.60409(11) 0.3813(2) 0.0254(4) Uani d . 1 . .
H H3 0.6228 0.5728 0.3004 0.031 Uiso calc R 1 . .
C C4 0.75447(14) 0.56763(13) 0.4441(3) 0.0335(4) Uani d . 1 . .
H H4 0.7759 0.5118 0.4060 0.040 Uiso calc R 1 . .
C C5 0.81378(14) 0.61264(14) 0.5619(3) 0.0364(5) Uani d . 1 . .
H H5 0.8756 0.5874 0.6056 0.044 Uiso calc R 1 . .
C C6 0.78287(14) 0.69460(15) 0.6159(2) 0.0357(5) Uani d . 1 . .
H H6 0.8239 0.7260 0.6959 0.043 Uiso calc R 1 . .
C C7 0.69180(13) 0.73093(13) 0.5532(2) 0.0276(4) Uani d . 1 . .
H H7 0.6711 0.7871 0.5908 0.033 Uiso calc R 1 . .
C C8 0.46549(12) 0.73777(11) 0.48933(17) 0.0191(3) Uani d . 1 . .
C C9 0.41664(12) 0.66266(12) 0.54835(17) 0.0204(3) Uani d . 1 . .
C C10 0.43046(13) 0.57101(12) 0.50594(18) 0.0247(3) Uani d . 1 . .
H H10 0.4732 0.5580 0.4349 0.030 Uiso calc R 1 . .
C C11 0.38294(15) 0.50035(13) 0.5660(2) 0.0305(4) Uani d . 1 . .
H H11A 0.3941 0.4392 0.5378 0.037 Uiso calc R 1 . .
C C12 0.31800(14) 0.51858(14) 0.6691(2) 0.0322(4) Uani d . 1 . .
H H12A 0.2840 0.4698 0.7079 0.039 Uiso calc R 1 . .
C C13 0.30372(14) 0.60584(14) 0.7134(2) 0.0297(4) Uani d . 1 . .
H H13 0.2601 0.6172 0.7837 0.036 Uiso calc R 1 . .
C C14 0.35287(12) 0.68005(13) 0.65636(19) 0.0240(4) Uani d . 1 . .
C C15 0.34044(13) 0.77096(13) 0.7054(2) 0.0278(4) Uani d . 1 . .
H H15 0.2974 0.7827 0.7764 0.033 Uiso calc R 1 . .
C C16 0.38932(14) 0.84127(13) 0.65223(19) 0.0262(4) Uani d . 1 . .
H H16 0.3816 0.9018 0.6867 0.031 Uiso calc R 1 . .
C C17 0.45205(12) 0.82298(12) 0.54462(18) 0.0217(3) Uani d . 1 . .
C C18 0.53012(12) 0.89655(11) 0.36102(17) 0.0213(3) Uani d . 1 . .
C C19 0.53928(12) 0.81562(10) 0.28807(18) 0.0186(3) Uani d . 1 . .
C C20 0.56246(12) 0.81763(10) 0.13523(18) 0.0185(3) Uani d . 1 . .
C C21 0.59893(13) 0.72831(11) -0.07209(18) 0.0239(3) Uani d . 1 . .
H H21A 0.6644 0.7561 -0.0717 0.029 Uiso calc R 1 . .
H H21B 0.5502 0.7611 -0.1475 0.029 Uiso calc R 1 . .
C C22 0.60081(17) 0.62865(13) -0.1116(2) 0.0336(4) Uani d . 1 . .
H H22A 0.5345 0.6031 -0.1183 0.050 Uiso calc R 1 . .
H H22B 0.6459 0.5964 -0.0321 0.050 Uiso calc R 1 . .
H H22C 0.6232 0.6214 -0.2101 0.050 Uiso calc R 1 . .

loop_
_atom_site_aniso_label
_atom_site_aniso_U_11
_atom_site_aniso_U_22
_atom_site_aniso_U_33
_atom_site_aniso_U_12
_atom_site_aniso_U_13
_atom_site_aniso_U_23
O1 0.0364(7) 0.0209(6) 0.0193(5) -0.0010(5) 0.0086(5) -0.0031(4)
O2 0.0328(6) 0.0182(5) 0.0168(5) 0.0025(5) 0.0084(4) 0.0014(4)
O3 0.0334(7) 0.0200(6) 0.0199(5) 0.0007(5) 0.0059(5) 0.0027(4)
N1 0.0473(9) 0.0188(7) 0.0216(7) -0.0023(6) 0.0088(6) -0.0033(6)
C1 0.0189(7) 0.0185(7) 0.0156(6) 0.0004(5) 0.0036(5) 0.0004(5)
C2 0.0194(7) 0.0223(7) 0.0190(7) -0.0004(6) 0.0061(5) 0.0069(6)
C3 0.0223(8) 0.0188(7) 0.0357(10) -0.0010(6) 0.0060(7) 0.0053(6)
C4 0.0243(8) 0.0223(8) 0.0553(12) 0.0029(7) 0.0108(8) 0.0109(8)
C5 0.0202(8) 0.0387(11) 0.0489(12) 0.0022(7) 0.0012(8) 0.0183(9)
C6 0.0245(9) 0.0507(12) 0.0298(9) -0.0019(8) -0.0014(7) 0.0060(8)
C7 0.0236(8) 0.0359(9) 0.0230(8) -0.0006(7) 0.0026(6) 0.0006(7)
C8 0.0187(7) 0.0215(7) 0.0168(7) 0.0006(6) 0.0024(6) 0.0015(6)
C9 0.0187(7) 0.0267(8) 0.0155(6) -0.0001(6) 0.0017(5) 0.0015(6)
C10 0.0279(8) 0.0250(8) 0.0221(8) -0.0044(6) 0.0067(6) 0.0003(6)
C11 0.0365(10) 0.0277(8) 0.0272(9) -0.0071(8) 0.0053(7) 0.0014(7)
C12 0.0309(9) 0.0365(10) 0.0296(9) -0.0103(7) 0.0059(7) 0.0065(8)
C13 0.0225(8) 0.0440(10) 0.0239(8) -0.0020(7) 0.0078(6) 0.0057(7)
C14 0.0190(7) 0.0320(9) 0.0208(8) 0.0011(6) 0.0030(6) 0.0024(6)
C15 0.0241(8) 0.0376(10) 0.0233(8) 0.0063(7) 0.0085(6) -0.0007(7)
C16 0.0277(8) 0.0276(9) 0.0240(8) 0.0056(7) 0.0063(7) -0.0033(7)
C17 0.0228(8) 0.0251(8) 0.0173(7) 0.0017(6) 0.0031(6) 0.0007(6)
C18 0.0254(8) 0.0226(8) 0.0153(7) 0.0002(6) 0.0020(6) 0.0005(6)
C19 0.0206(7) 0.0177(7) 0.0169(7) 0.0001(5) 0.0016(6) 0.0018(5)
C20 0.0199(7) 0.0173(7) 0.0180(7) 0.0018(5) 0.0021(5) 0.0012(5)
C21 0.0330(9) 0.0233(8) 0.0173(8) 0.0011(7) 0.0092(6) -0.0003(6)
C22 0.0519(11) 0.0238(8) 0.0280(9) 0.0062(8) 0.0155(8) -0.0017(7)

loop_
_atom_type_symbol
_atom_type_description
_atom_type_scat_dispersion_real
_atom_type_scat_dispersion_imag
_atom_type_scat_source
C C 0.0033 0.0000 'International Tables Vol C Tables 4.2.6.8 and 6.1.1.4'
H H 0.0000 0.0000 'International Tables Vol C Tables 4.2.6.8 and 6.1.1.4'
N N 0.0061 0.0000 'International Tables Vol C Tables 4.2.6.8 and 6.1.1.4'
O O 0.0106 0.0000 'International Tables Vol C Tables 4.2.6.8 and 6.1.1.4'

loop_
_geom_angle_atom_site_label_1
_geom_angle_atom_site_label_2
_geom_angle_atom_site_label_3
_geom_angle_site_symmetry_1
_geom_angle_site_symmetry_3
_geom_angle
_geom_angle_publ_flag
C18 O1 C17 . . 117.34(13) ?
C20 O2 C21 . . 116.42(12) ?
C18 N1 H11 . . 120.2(17) ?
C18 N1 H12 . . 117.1(17) ?
H11 N1 H12 . . 122(2) ?
C8 C1 C19 . . 109.27(13) ?
C8 C1 C2 . . 111.78(13) ?
C19 C1 C2 . . 112.04(12) ?
C8 C1 H1 . . 107.9 ?
C19 C1 H1 . . 107.9 ?
C2 C1 H1 . . 107.9 ?
C3 C2 C7 . . 118.56(15) ?
C3 C2 C1 . . 121.00(14) ?
C7 C2 C1 . . 120.44(15) ?
C2 C3 C4 . . 120.82(17) ?
C2 C3 H3 . . 119.6 ?
C4 C3 H3 . . 119.6 ?
C5 C4 C3 . . 120.03(18) ?
C5 C4 H4 . . 120.0 ?
C3 C4 H4 . . 120.0 ?
C4 C5 C6 . . 119.83(17) ?
C4 C5 H5 . . 120.1 ?
C6 C5 H5 . . 120.1 ?
C5 C6 C7 . . 120.10(18) ?
C5 C6 H6 . . 120.0 ?
C7 C6 H6 . . 120.0 ?
C6 C7 C2 . . 120.65(18) ?
C6 C7 H7 . . 119.7 ?
C2 C7 H7 . . 119.7 ?
C17 C8 C9 . . 118.06(14) ?
C17 C8 C1 . . 119.73(14) ?
C9 C8 C1 . . 122.20(14) ?
C10 C9 C14 . . 118.23(15) ?
C10 C9 C8 . . 122.59(15) ?
C14 C9 C8 . . 119.17(15) ?
C11 C10 C9 . . 121.04(16) ?
C11 C10 H10 . . 119.5 ?
C9 C10 H10 . . 119.5 ?
C10 C11 C12 . . 120.21(18) ?
C10 C11 H11A . . 119.9 ?
C12 C11 H11A . . 119.9 ?
C13 C12 C11 . . 120.25(17) ?
C13 C12 H12A . . 119.9 ?
C11 C12 H12A . . 119.9 ?
C12 C13 C14 . . 121.08(17) ?
C12 C13 H13 . . 119.5 ?
C14 C13 H13 . . 119.5 ?
C13 C14 C15 . . 121.35(16) ?
C13 C14 C9 . . 119.15(16) ?
C15 C14 C9 . . 119.50(15) ?
C16 C15 C14 . . 120.85(16) ?
C16 C15 H15 . . 119.6 ?
C14 C15 H15 . . 119.6 ?
C15 C16 C17 . . 118.99(16) ?
C15 C16 H16 . . 120.5 ?
C17 C16 H16 . . 120.5 ?
C8 C17 O1 . . 122.40(14) ?
C8 C17 C16 . . 123.36(16) ?
O1 C17 C16 . . 114.24(14) ?
N1 C18 O1 . . 110.36(14) ?
N1 C18 C19 . . 128.13(15) ?
O1 C18 C19 . . 121.50(14) ?
C18 C19 C20 . . 118.64(14) ?
C18 C19 C1 . . 120.87(14) ?
C20 C19 C1 . . 120.42(13) ?
O3 C20 O2 . . 121.82(15) ?
O3 C20 C19 . . 125.89(14) ?
O2 C20 C19 . . 112.28(13) ?
O2 C21 C22 . . 106.43(13) ?
O2 C21 H21A . . 110.4 ?
C22 C21 H21A . . 110.4 ?
O2 C21 H21B . . 110.4 ?
C22 C21 H21B . . 110.4 ?
H21A C21 H21B . . 108.6 ?
C21 C22 H22A . . 109.5 ?
C21 C22 H22B . . 109.5 ?
H22A C22 H22B . . 109.5 ?
C21 C22 H22C . . 109.5 ?
H22A C22 H22C . . 109.5 ?
H22B C22 H22C . . 109.5 ?

loop_
_geom_bond_atom_site_label_1
_geom_bond_atom_site_label_2
_geom_bond_site_symmetry_2
_geom_bond_distance
_geom_bond_publ_flag
O1 C18 . 1.3654(19) ?
O1 C17 . 1.393(2) ?
O2 C20 . 1.3437(19) ?
O2 C21 . 1.4527(18) ?
O3 C20 . 1.231(2) ?
N1 C18 . 1.334(2) ?
N1 H11 . 0.876(10) ?
N1 H12 . 0.875(10) ?
C1 C8 . 1.517(2) ?
C1 C19 . 1.518(2) ?
C1 C2 . 1.528(2) ?
C1 H1 . 1.0000 ?
C2 C3 . 1.389(2) ?
C2 C7 . 1.396(2) ?
C3 C4 . 1.395(2) ?
C3 H3 . 0.9500 ?
C4 C5 . 1.382(3) ?
C4 H4 . 0.9500 ?
C5 C6 . 1.386(3) ?
C5 H5 . 0.9500 ?
C6 C7 . 1.392(3) ?
C6 H6 . 0.9500 ?
C7 H7 . 0.9500 ?
C8 C17 . 1.365(2) ?
C8 C9 . 1.433(2) ?
C9 C10 . 1.415(2) ?
C9 C14 . 1.427(2) ?
C10 C11 . 1.378(2) ?
C10 H10 . 0.9500 ?
C11 C12 . 1.407(3) ?
C11 H11A . 0.9500 ?
C12 C13 . 1.361(3) ?
C12 H12A . 0.9500 ?
C13 C14 . 1.418(3) ?
C13 H13 . 0.9500 ?
C14 C15 . 1.420(3) ?
C15 C16 . 1.357(3) ?
C15 H15 . 0.9500 ?
C16 C17 . 1.416(2) ?
C16 H16 . 0.9500 ?
C18 C19 . 1.366(2) ?
C19 C20 . 1.444(2) ?
C21 C22 . 1.502(2) ?
C21 H21A . 0.9900 ?
C21 H21B . 0.9900 ?
C22 H22A . 0.9800 ?
C22 H22B . 0.9800 ?
C22 H22C . 0.9800 ?

loop_
_geom_hbond_atom_site_label_D
_geom_hbond_atom_site_label_H
_geom_hbond_atom_site_label_A
_geom_hbond_site_symmetry_A
_geom_hbond_distance_DH
_geom_hbond_distance_HA
_geom_hbond_distance_DA
_geom_hbond_angle_DHA
_geom_hbond_publ_flag
N1 H11 O3 2_575 0.880(10) 2.050(10) 2.907(2) 166(2) yes
N1 H12 O3 . 0.880(10) 2.07(2) 2.707(2) 129(2) yes

loop_
_geom_torsion_atom_site_label_1
_geom_torsion_atom_site_label_2
_geom_torsion_atom_site_label_3
_geom_torsion_atom_site_label_4
_geom_torsion_site_symmetry_1
_geom_torsion_site_symmetry_2
_geom_torsion_site_symmetry_3
_geom_torsion_site_symmetry_4
_geom_torsion
_geom_torsion_publ_flag
C8 C1 C2 C3 . . . . 121.86(16) ?
C19 C1 C2 C3 . . . . -115.10(16) ?
C8 C1 C2 C7 . . . . -58.27(19) ?
C19 C1 C2 C7 . . . . 64.76(19) ?
C7 C2 C3 C4 . . . . 0.8(2) ?
C1 C2 C3 C4 . . . . -179.31(16) ?
C2 C3 C4 C5 . . . . 0.0(3) ?
C3 C4 C5 C6 . . . . -0.8(3) ?
C4 C5 C6 C7 . . . . 0.8(3) ?
C5 C6 C7 C2 . . . . 0.0(3) ?
C3 C2 C7 C6 . . . . -0.8(3) ?
C1 C2 C7 C6 . . . . 179.31(16) ?
C19 C1 C8 C17 . . . . -20.86(19) ?
C2 C1 C8 C17 . . . . 103.73(16) ?
C19 C1 C8 C9 . . . . 158.81(13) ?
C2 C1 C8 C9 . . . . -76.60(18) ?
C17 C8 C9 C10 . . . . -175.95(15) ?
C1 C8 C9 C10 . . . . 4.4(2) ?
C17 C8 C9 C14 . . . . 2.8(2) ?
C1 C8 C9 C14 . . . . -176.84(15) ?
C14 C9 C10 C11 . . . . 0.6(2) ?
C8 C9 C10 C11 . . . . 179.41(15) ?
C9 C10 C11 C12 . . . . 1.2(3) ?
C10 C11 C12 C13 . . . . -1.8(3) ?
C11 C12 C13 C14 . . . . 0.5(3) ?
C12 C13 C14 C15 . . . . -178.19(18) ?
C12 C13 C14 C9 . . . . 1.3(3) ?
C10 C9 C14 C13 . . . . -1.9(2) ?
C8 C9 C14 C13 . . . . 179.31(15) ?
C10 C9 C14 C15 . . . . 177.66(15) ?
C8 C9 C14 C15 . . . . -1.2(2) ?
C13 C14 C15 C16 . . . . 178.73(17) ?
C9 C14 C15 C16 . . . . -0.8(3) ?
C14 C15 C16 C17 . . . . 1.0(3) ?
C9 C8 C17 O1 . . . . 176.85(14) ?
C1 C8 C17 O1 . . . . -3.5(2) ?
C9 C8 C17 C16 . . . . -2.7(2) ?
C1 C8 C17 C16 . . . . 176.99(16) ?
C18 O1 C17 C8 . . . . 24.8(2) ?
C18 O1 C17 C16 . . . . -155.62(15) ?
C15 C16 C17 C8 . . . . 0.8(3) ?
C15 C16 C17 O1 . . . . -178.81(15) ?
C17 O1 C18 N1 . . . . 160.53(15) ?
C17 O1 C18 C19 . . . . -18.3(2) ?
N1 C18 C19 C20 . . . . -4.4(3) ?
O1 C18 C19 C20 . . . . 174.24(15) ?
N1 C18 C19 C1 . . . . 172.70(16) ?
O1 C18 C19 C1 . . . . -8.7(2) ?
C8 C1 C19 C18 . . . . 27.1(2) ?
C2 C1 C19 C18 . . . . -97.31(17) ?
C8 C1 C19 C20 . . . . -155.85(14) ?
C2 C1 C19 C20 . . . . 79.71(17) ?
C21 O2 C20 O3 . . . . 3.0(2) ?
C21 O2 C20 C19 . . . . -177.75(13) ?
C18 C19 C20 O3 . . . . -2.5(2) ?
C1 C19 C20 O3 . . . . -179.59(16) ?
C18 C19 C20 O2 . . . . 178.28(15) ?
C1 C19 C20 O2 . . . . 1.20(19) ?
C20 O2 C21 C22 . . . . -177.74(14) ?

loop_
_cod_related_entry_id
_cod_related_entry_database
_cod_related_entry_code
1 ChemSpider 2953653
